data_7006105
loop_
_publ_author_name
'Lazar, Hanane Z.'
'Forestier, Thibaut'
'Barrett, Simon A.'
'Kilner, Colin A.'
'L\'etard, Jean-Fran\,cois'
'Halcrow, Malcolm A.'

_publ_section_title
;
 Thermal and light-induced spin-crossover in salts of the heptadentate
 complex [tris(4-{pyrazol-3-yl}-3-aza-3-butenyl)amine]iron(ii).
;
_journal_issue 38
_journal_name_full 'Dalton transactions (Cambridge, England : 2003)'
_journal_page_first 4276
_journal_page_last 4285
_journal_paper_doi 10.1039/b708971f
_journal_year 2007
_chemical_formula_moiety 'C18 H24 Fe N10, 2[N O3], C H3 N O2'
_chemical_formula_sum 'C19 H27 Fe N13 O8'
_chemical_formula_weight 621.39
_chemical_name_common
;
(Tris-(4-(pyrazol-3-yl)-3-aza-3-butenyl)amine)iron(ii)
dinitrate mono-nitromethane solvate
;
_chemical_name_systematic
;
[Tris-(4-{pyrazol-3-yl}-3-aza-3-butenyl)amine]iron(II)
dinitrate mono-nitromethane solvate
;
_space_group_IT_number 19
_symmetry_cell_setting orthorhombic
_symmetry_space_group_name_Hall 'P 2ac 2ab'
_symmetry_space_group_name_H-M 'P 21 21 21'
_atom_sites_solution_hydrogens geom
_atom_sites_solution_primary direct
_atom_sites_solution_secondary difmap
_audit_creation_method SHELXL-97
_cell_angle_alpha 90.00
_cell_angle_beta 90.00
_cell_angle_gamma 90.00
_cell_formula_units_Z 4
_cell_length_a 11.7098(11)
_cell_length_b 12.8195(13)
_cell_length_c 17.7697(16)
_cell_measurement_reflns_used 24994
_cell_measurement_temperature 200(2)
_cell_measurement_theta_max 28.27
_cell_measurement_theta_min 2.29
_cell_volume 2667.5(4)
_computing_cell_refinement 'APEX 2 software, Bruker Nonius 2004'
_computing_data_collection 'APEX 2 software, Bruker Nonius 2004'
_computing_data_reduction 'SAINT, Bruker Nonius 2004'
_computing_molecular_graphics 'XSEED (Barbour, 2003)'
_computing_publication_material 'local program'
_computing_structure_refinement 'SHELXL-97 (Sheldrick, 1997)'
_computing_structure_solution 'SHELXS-97 (Sheldrick, 1990)'
_diffrn_ambient_temperature 200(2)
_diffrn_detector_area_resol_mean '120 microns'
_diffrn_measured_fraction_theta_full 0.983
_diffrn_measured_fraction_theta_max 0.983
_diffrn_measurement_device_type 'Bruker X8 Apex diffractometer'
_diffrn_measurement_method 'Rotation images'
_diffrn_radiation_monochromator graphite
_diffrn_radiation_source 'rotating anode'
_diffrn_radiation_type MoK\a
_diffrn_radiation_wavelength 0.71073
_diffrn_reflns_av_R_equivalents 0.0343
_diffrn_reflns_av_sigmaI/netI 0.0421
_diffrn_reflns_limit_h_max 15
_diffrn_reflns_limit_h_min -15
_diffrn_reflns_limit_k_max 16
_diffrn_reflns_limit_k_min -16
_diffrn_reflns_limit_l_max 21
_diffrn_reflns_limit_l_min -23
_diffrn_reflns_number 24994
_diffrn_reflns_theta_full 28.27
_diffrn_reflns_theta_max 28.27
_diffrn_reflns_theta_min 2.29
_exptl_absorpt_coefficient_mu 0.636
_exptl_absorpt_correction_T_max 1.178
_exptl_absorpt_correction_T_min 0.739
_exptl_absorpt_correction_type multi-scan
_exptl_absorpt_process_details
;
Sheldrick, G. M. (2002). SADABS v. 2.03. University of
G/ottingen, Germany.
;
_exptl_crystal_colour Orange
_exptl_crystal_density_diffrn 1.547
_exptl_crystal_density_method 'not measured'
_exptl_crystal_description 'Rectangular prism'
_exptl_crystal_F_000 1288
_exptl_crystal_size_max 0.24
_exptl_crystal_size_mid 0.11
_exptl_crystal_size_min 0.07
_refine_diff_density_max 0.380
_refine_diff_density_min -0.410
_refine_diff_density_rms 0.066
_refine_ls_abs_structure_details 'Flack H D (1983), Acta Cryst. A39, 876-881'
_refine_ls_abs_structure_Flack -0.013(16)
_refine_ls_extinction_method none
_refine_ls_goodness_of_fit_ref 1.037
_refine_ls_hydrogen_treatment constr
_refine_ls_matrix_type full
_refine_ls_number_parameters 365
_refine_ls_number_reflns 6484
_refine_ls_number_restraints 20
_refine_ls_restrained_S_all 1.048
_refine_ls_R_factor_all 0.0578
_refine_ls_R_factor_gt 0.0429
_refine_ls_shift/su_max 0.001
_refine_ls_shift/su_mean 0.000
_refine_ls_structure_factor_coef Fsqd
_refine_ls_weighting_details 'calc w=1/[\s^2^(Fo^2^)+(0.0723P)^2^+0.1252P] where P=(Fo^2^+2Fc^2^)/3'
_refine_ls_weighting_scheme calc
_refine_ls_wR_factor_gt 0.1077
_refine_ls_wR_factor_ref 0.1154
_reflns_number_gt 5355
_reflns_number_total 6484
_reflns_threshold_expression >2sigma(I)
_cod_data_source_file b708971f.txt
_cod_data_source_block mh172200
_cod_depositor_comments
;
The following automatic conversions were performed:
'_symmetry_cell_setting' value 'Orthorhombic' changed to 'orthorhombic'
according to '/home/saulius/struct/CIF-dictionaries/cif_core.dic'
dictionary named 'cif_core.dic' version 2.4.1 from 2010-06-29.

Automatic conversion script
Id: cif_fix_enum 1527 2010-12-29 10:47:43Z saulius 
;
_cod_database_code 7006105

loop_
_symmetry_equiv_pos_as_xyz
'x, y, z'
'-x+1/2, -y, z+1/2'
'x+1/2, -y+1/2, -z'
'-x, y+1/2, -z+1/2'

loop_
_atom_site_label
_atom_site_type_symbol
_atom_site_fract_x
_atom_site_fract_y
_atom_site_fract_z
_atom_site_U_iso_or_equiv
_atom_site_adp_type
_atom_site_occupancy
_atom_site_symmetry_multiplicity
_atom_site_calc_flag
_atom_site_refinement_flags
_atom_site_disorder_assembly
_atom_site_disorder_group
Fe1 Fe 0.41956(3) 0.62185(3) 0.93030(2) 0.02833(11) Uani 1 1 d . . .
N2 N 0.4181(2) 0.8138(2) 0.83404(14) 0.0405(6) Uani 1 1 d . . .
C3 C 0.4942(3) 0.7873(3) 0.77127(16) 0.0405(7) Uani 1 1 d . . .
H3A H 0.5723 0.8128 0.7822 0.049 Uiso 1 1 calc R . .
H3B H 0.4671 0.8220 0.7248 0.049 Uiso 1 1 calc R . .
C4 C 0.4971(3) 0.6684(3) 0.75906(16) 0.0421(7) Uani 1 1 d . . .
H4A H 0.4215 0.6436 0.7417 0.051 Uiso 1 1 calc R . .
H4B H 0.5544 0.6505 0.7202 0.051 Uiso 1 1 calc R . .
N5 N 0.52669(19) 0.6187(2) 0.82993(12) 0.0341(5) Uani 1 1 d . . .
C6 C 0.6256(3) 0.5751(3) 0.83723(17) 0.0367(6) Uani 1 1 d . . .
H6 H 0.6771 0.5715 0.7960 0.044 Uiso 1 1 calc R . .
C7 C 0.6560(2) 0.5313(2) 0.91060(16) 0.0346(6) Uani 1 1 d . . .
N8 N 0.5777(2) 0.54028(19) 0.96668(12) 0.0324(5) Uani 1 1 d . . .
N9 N 0.6262(2) 0.4940(2) 1.02708(13) 0.0364(5) Uani 1 1 d . . .
H9 H 0.5928 0.4881 1.0712 0.044 Uiso 1 1 calc R . .
C10 C 0.7326(3) 0.4577(3) 1.0115(2) 0.0463(8) Uani 1 1 d . . .
H10 H 0.7824 0.4231 1.0455 0.056 Uiso 1 1 calc R . .
C11 C 0.7551(2) 0.4806(3) 0.9368(2) 0.0446(7) Uani 1 1 d . . .
H11 H 0.8226 0.4655 0.9092 0.054 Uiso 1 1 calc R . .
C12 C 0.2967(3) 0.8246(3) 0.8133(2) 0.0479(8) Uani 1 1 d . . .
H12A H 0.2834 0.7907 0.7640 0.057 Uiso 1 1 calc R . .
H12B H 0.2777 0.8995 0.8081 0.057 Uiso 1 1 calc R . .
C13 C 0.2190(3) 0.7755(3) 0.8721(2) 0.0484(8) Uani 1 1 d . . .
H13A H 0.2244 0.8148 0.9199 0.058 Uiso 1 1 calc R . .
H13B H 0.1388 0.7776 0.8546 0.058 Uiso 1 1 calc R . .
N14 N 0.2547(2) 0.6664(2) 0.88406(14) 0.0367(6) Uani 1 1 d . . .
C15 C 0.1901(2) 0.5916(3) 0.86143(16) 0.0367(7) Uani 1 1 d . . .
H15 H 0.1177 0.6052 0.8394 0.044 Uiso 1 1 calc R . .
C16 C 0.2319(2) 0.4842(3) 0.87065(15) 0.0349(6) Uani 1 1 d . . .
N17 N 0.33829(19) 0.47197(19) 0.89990(12) 0.0312(5) Uani 1 1 d . . .
N18 N 0.3578(2) 0.3682(2) 0.89983(13) 0.0380(5) Uani 1 1 d . . .
H18 H 0.4211 0.3387 0.9159 0.046 Uiso 1 1 calc R . .
C19 C 0.2666(3) 0.3152(3) 0.87166(18) 0.0522(9) Uani 1 1 d . . .
H19 H 0.2609 0.2417 0.8662 0.063 Uiso 1 1 calc R . .
C20 C 0.1843(3) 0.3866(3) 0.85254(17) 0.0480(8) Uani 1 1 d . . .
H20 H 0.1111 0.3731 0.8316 0.058 Uiso 1 1 calc R . .
C21 C 0.4605(3) 0.8953(3) 0.8843(2) 0.0476(8) Uani 1 1 d . . .
H21A H 0.3949 0.9335 0.9060 0.057 Uiso 1 1 calc R . .
H21B H 0.5066 0.9456 0.8549 0.057 Uiso 1 1 calc R . .
C22 C 0.5327(3) 0.8514(3) 0.94740(18) 0.0452(8) Uani 1 1 d . . .
H22A H 0.6054 0.8240 0.9269 0.054 Uiso 1 1 calc R . .
H22B H 0.5510 0.9072 0.9840 0.054 Uiso 1 1 calc R . .
N23 N 0.46925(19) 0.7667(2) 0.98531(13) 0.0341(5) Uani 1 1 d . . .
C24 C 0.4343(2) 0.7804(2) 1.05254(15) 0.0334(6) Uani 1 1 d . . .
H24 H 0.4500 0.8433 1.0788 0.040 Uiso 1 1 calc R . .
C25 C 0.3688(2) 0.6954(2) 1.08835(15) 0.0304(6) Uani 1 1 d . . .
N26 N 0.34609(18) 0.61187(19) 1.04543(12) 0.0307(5) Uani 1 1 d . . .
N27 N 0.29035(19) 0.5454(2) 1.09142(13) 0.0332(5) Uani 1 1 d . . .
H27 H 0.2651 0.4836 1.0776 0.040 Uiso 1 1 calc R . .
C28 C 0.2780(2) 0.5853(3) 1.16165(16) 0.0386(7) Uani 1 1 d . . .
H28 H 0.2421 0.5518 1.2031 0.046 Uiso 1 1 calc R . .
C29 C 0.3265(2) 0.6830(2) 1.16223(16) 0.0348(6) Uani 1 1 d . . .
H29 H 0.3306 0.7310 1.2029 0.042 Uiso 1 1 calc R . .
N30 N 0.5689(2) 0.1798(2) 0.94187(15) 0.0441(6) Uani 1 1 d D . .
O31A O 0.5725(6) 0.2759(5) 0.9423(4) 0.0500(18) Uiso 0.50 1 d PD A 1
O32A O 0.4628(6) 0.1504(6) 0.9270(4) 0.0638(19) Uiso 0.50 1 d PD A 1
O33A O 0.6360(5) 0.1117(5) 0.9628(3) 0.0541(13) Uiso 0.50 1 d PD A 1
O31B O 0.5846(7) 0.2726(5) 0.9227(4) 0.061(2) Uiso 0.50 1 d PD A 2
O32B O 0.4857(7) 0.1300(7) 0.9411(5) 0.088(3) Uiso 0.50 1 d PD A 2
O33B O 0.6718(6) 0.1426(7) 0.9565(5) 0.089(2) Uiso 0.50 1 d PD A 2
N34 N 0.5975(2) 0.4480(2) 1.21832(14) 0.0403(6) Uani 1 1 d . . .
O35 O 0.5286(2) 0.4904(3) 1.17387(15) 0.0677(8) Uani 1 1 d . . .
O36 O 0.5793(2) 0.4461(2) 1.28763(13) 0.0634(7) Uani 1 1 d . . .
O37 O 0.6877(2) 0.4095(2) 1.19180(14) 0.0604(7) Uani 1 1 d . . .
C38A C 0.4016(7) 0.2793(8) 1.0858(4) 0.052(2) Uiso 0.60 1 d PD B 1
H38A H 0.3415 0.3177 1.0592 0.078 Uiso 0.60 1 calc PR B 1
H38B H 0.4002 0.2060 1.0703 0.078 Uiso 0.60 1 calc PR B 1
H38C H 0.4762 0.3097 1.0735 0.078 Uiso 0.60 1 calc PR B 1
N39 N 0.3823(3) 0.2863(3) 1.16687(18) 0.0578(8) Uani 1 1 d D . .
O40A O 0.4446(4) 0.2479(4) 1.2174(3) 0.0596(12) Uiso 0.60 1 d PD B 1
O41A O 0.2955(4) 0.3431(4) 1.1831(3) 0.0437(11) Uiso 0.60 1 d PD B 1
C38B C 0.4328(13) 0.2746(16) 1.0924(8) 0.082(5) Uiso 0.40 1 d PD B 2
H38D H 0.4625 0.2036 1.0867 0.123 Uiso 0.40 1 calc PR B 2
H38E H 0.4953 0.3248 1.0864 0.123 Uiso 0.40 1 calc PR B 2
H38F H 0.3745 0.2876 1.0539 0.123 Uiso 0.40 1 calc PR B 2
O40B O 0.4217(8) 0.2055(7) 1.2013(5) 0.081(2) Uiso 0.40 1 d PD B 2
O41B O 0.3284(9) 0.3522(8) 1.1975(6) 0.085(3) Uiso 0.40 1 d PD B 2

loop_
_atom_site_aniso_label
_atom_site_aniso_U_11
_atom_site_aniso_U_22
_atom_site_aniso_U_33
_atom_site_aniso_U_23
_atom_site_aniso_U_13
_atom_site_aniso_U_12
Fe1 0.02538(15) 0.02854(19) 0.03107(17) -0.00377(17) 0.00301(15) -0.00139(16)
N2 0.0333(11) 0.0439(15) 0.0443(13) 0.0041(12) 0.0027(12) 0.0014(13)
C3 0.0434(15) 0.0426(18) 0.0354(15) 0.0063(14) 0.0043(13) -0.0014(14)
C4 0.0504(16) 0.0470(19) 0.0290(14) 0.0021(13) -0.0017(12) 0.0003(15)
N5 0.0362(11) 0.0328(12) 0.0333(11) -0.0015(12) -0.0004(9) 0.0006(12)
C6 0.0353(13) 0.0363(16) 0.0385(14) -0.0039(13) 0.0080(12) -0.0022(13)
C7 0.0297(12) 0.0309(15) 0.0433(16) 0.0004(13) -0.0006(11) -0.0011(11)
N8 0.0315(10) 0.0331(12) 0.0327(10) 0.0008(9) -0.0020(10) -0.0005(11)
N9 0.0419(12) 0.0323(14) 0.0351(12) 0.0048(11) -0.0069(10) -0.0067(11)
C10 0.0392(15) 0.0358(18) 0.064(2) 0.0042(16) -0.0147(15) 0.0011(14)
C11 0.0306(13) 0.0392(17) 0.064(2) 0.0073(17) 0.0012(14) 0.0040(12)
C12 0.0370(15) 0.044(2) 0.063(2) 0.0196(17) -0.0014(14) 0.0052(14)
C13 0.0376(16) 0.0397(19) 0.068(2) 0.0115(17) 0.0093(15) 0.0110(14)
N14 0.0316(11) 0.0354(14) 0.0432(13) 0.0076(11) 0.0072(10) 0.0047(11)
C15 0.0271(12) 0.050(2) 0.0334(13) 0.0057(13) 0.0002(11) 0.0012(13)
C16 0.0347(14) 0.0449(18) 0.0251(12) -0.0010(13) 0.0024(10) -0.0109(13)
N17 0.0355(11) 0.0290(12) 0.0292(10) 0.0005(10) -0.0004(9) -0.0005(10)
N18 0.0552(14) 0.0282(13) 0.0307(11) 0.0006(11) 0.0028(10) -0.0007(12)
C19 0.078(2) 0.0383(19) 0.0404(17) -0.0101(15) 0.0045(17) -0.0218(19)
C20 0.0523(17) 0.055(2) 0.0372(15) -0.0065(16) -0.0002(13) -0.0183(18)
C21 0.0555(18) 0.0332(17) 0.0539(18) 0.0052(15) 0.0099(15) -0.0033(14)
C22 0.0479(16) 0.0428(19) 0.0448(17) 0.0001(14) 0.0061(13) -0.0170(14)
N23 0.0324(11) 0.0318(13) 0.0381(12) 0.0031(11) 0.0012(9) -0.0080(10)
C24 0.0333(13) 0.0292(14) 0.0378(14) -0.0051(11) -0.0051(11) -0.0038(12)
C25 0.0287(11) 0.0300(14) 0.0326(13) -0.0006(11) -0.0015(10) 0.0023(11)
N26 0.0329(10) 0.0278(12) 0.0314(10) 0.0015(10) 0.0021(8) -0.0028(10)
N27 0.0332(11) 0.0304(13) 0.0359(12) 0.0013(10) 0.0019(9) -0.0011(10)
C28 0.0372(14) 0.0485(19) 0.0300(13) 0.0047(13) 0.0005(11) 0.0070(14)
C29 0.0354(14) 0.0372(17) 0.0317(13) -0.0031(13) -0.0020(11) 0.0052(13)
N30 0.0508(14) 0.0343(14) 0.0473(14) -0.0040(12) 0.0016(13) 0.0028(12)
N34 0.0363(13) 0.0420(15) 0.0425(13) 0.0047(12) -0.0070(11) -0.0021(12)
O35 0.0467(13) 0.099(2) 0.0573(14) 0.0193(16) -0.0050(11) 0.0249(15)
O36 0.0550(13) 0.092(2) 0.0429(12) 0.0122(13) 0.0001(12) 0.0003(16)
O37 0.0580(14) 0.0697(19) 0.0536(14) -0.0070(13) -0.0090(11) 0.0310(14)
N39 0.0576(17) 0.058(2) 0.0579(17) 0.0111(16) 0.0096(14) 0.0012(16)

loop_
_atom_type_symbol
_atom_type_description
_atom_type_scat_dispersion_real
_atom_type_scat_dispersion_imag
_atom_type_scat_source
C C 0.0033 0.0016 'International Tables Vol C Tables 4.2.6.8 and 6.1.1.4'
H H 0.0000 0.0000 'International Tables Vol C Tables 4.2.6.8 and 6.1.1.4'
N N 0.0061 0.0033 'International Tables Vol C Tables 4.2.6.8 and 6.1.1.4'
O O 0.0106 0.0060 'International Tables Vol C Tables 4.2.6.8 and 6.1.1.4'
Fe Fe 0.3463 0.8444 'International Tables Vol C Tables 4.2.6.8 and 6.1.1.4'

loop_
_geom_angle_atom_site_label_1
_geom_angle_atom_site_label_2
_geom_angle_atom_site_label_3
_geom_angle
_geom_angle_site_symmetry_1
_geom_angle_site_symmetry_3
_geom_angle_publ_flag
N14 Fe1 N23 100.54(10) . . ?
N14 Fe1 N5 101.92(9) . . ?
N23 Fe1 N5 103.25(9) . . ?
N14 Fe1 N17 75.75(10) . . ?
N23 Fe1 N17 164.93(8) . . ?
N5 Fe1 N17 91.82(9) . . ?
N14 Fe1 N8 166.69(10) . . ?
N23 Fe1 N8 92.75(9) . . ?
N5 Fe1 N8 75.52(9) . . ?
N17 Fe1 N8 91.20(9) . . ?
N14 Fe1 N26 91.10(9) . . ?
N23 Fe1 N26 74.89(9) . . ?
N5 Fe1 N26 166.94(8) . . ?
N17 Fe1 N26 90.47(9) . . ?
N8 Fe1 N26 91.59(8) . . ?
N14 Fe1 N2 64.14(8) . . ?
N23 Fe1 N2 63.74(8) . . ?
N5 Fe1 N2 63.36(8) . . ?
N17 Fe1 N2 124.87(8) . . ?
N8 Fe1 N2 123.84(8) . . ?
N26 Fe1 N2 124.78(8) . . ?
C21 N2 C3 115.1(3) . . ?
C21 N2 C12 114.4(3) . . ?
C3 N2 C12 114.6(3) . . ?
C21 N2 Fe1 103.70(18) . . ?
C3 N2 Fe1 103.90(18) . . ?
C12 N2 Fe1 103.01(18) . . ?
N2 C3 C4 110.5(3) . . ?
N5 C4 C3 108.5(3) . . ?
C6 N5 C4 119.4(3) . . ?
C6 N5 Fe1 116.19(19) . . ?
C4 N5 Fe1 124.30(19) . . ?
N5 C6 C7 118.3(3) . . ?
N8 C7 C11 110.6(3) . . ?
N8 C7 C6 117.1(2) . . ?
C11 C7 C6 132.2(3) . . ?
N9 N8 C7 105.2(2) . . ?
N9 N8 Fe1 141.96(18) . . ?
C7 N8 Fe1 112.87(17) . . ?
N8 N9 C10 111.9(3) . . ?
N9 C10 C11 107.3(3) . . ?
C10 C11 C7 104.9(3) . . ?
N2 C12 C13 111.4(3) . . ?
N14 C13 C12 108.8(3) . . ?
C15 N14 C13 119.7(3) . . ?
C15 N14 Fe1 116.4(2) . . ?
C13 N14 Fe1 123.7(2) . . ?
N14 C15 C16 117.9(3) . . ?
N17 C16 C20 110.4(3) . . ?
N17 C16 C15 117.1(3) . . ?
C20 C16 C15 132.5(3) . . ?
N18 N17 C16 105.6(2) . . ?
N18 N17 Fe1 141.61(19) . . ?
C16 N17 Fe1 112.8(2) . . ?
N17 N18 C19 111.1(3) . . ?
N18 C19 C20 108.0(3) . . ?
C19 C20 C16 105.0(3) . . ?
N2 C21 C22 112.1(3) . . ?
N23 C22 C21 109.3(3) . . ?
C24 N23 C22 119.2(3) . . ?
C24 N23 Fe1 116.87(19) . . ?
C22 N23 Fe1 123.79(19) . . ?
N23 C24 C25 118.0(3) . . ?
N26 C25 C29 111.6(3) . . ?
N26 C25 C24 116.6(2) . . ?
C29 C25 C24 131.8(3) . . ?
C25 N26 N27 104.8(2) . . ?
C25 N26 Fe1 113.60(18) . . ?
N27 N26 Fe1 141.34(19) . . ?
N26 N27 C28 111.7(2) . . ?
N27 C28 C29 107.9(3) . . ?
C28 C29 C25 103.9(3) . . ?
O33A N30 O31A 133.2(5) . . ?
O33A N30 O32A 117.2(5) . . ?
O31A N30 O32A 108.5(5) . . ?
O32B N30 O31B 129.9(6) . . ?
O32B N30 O33B 124.5(6) . . ?
O31B N30 O33B 105.3(5) . . ?
O36 N34 O35 121.3(3) . . ?
O36 N34 O37 120.3(3) . . ?
O35 N34 O37 118.3(3) . . ?
O40A N39 O41A 121.4(4) . . ?
O40A N39 C38A 126.2(5) . . ?
O41A N39 C38A 112.3(5) . . ?
O41B N39 O40B 123.1(7) . . ?
O41B N39 C38B 134.8(10) . . ?
O40B N39 C38B 101.7(9) . . ?

loop_
_geom_bond_atom_site_label_1
_geom_bond_atom_site_label_2
_geom_bond_distance
_geom_bond_site_symmetry_2
_geom_bond_publ_flag
Fe1 N14 2.174(2) . ?
Fe1 N23 2.178(3) . ?
Fe1 N5 2.181(2) . ?
Fe1 N17 2.211(2) . ?
Fe1 N8 2.223(2) . ?
Fe1 N26 2.223(2) . ?
Fe1 N2 2.997(3) . ?
N2 C21 1.461(4) . ?
N2 C3 1.467(4) . ?
N2 C12 1.476(4) . ?
C3 C4 1.540(5) . ?
C4 N5 1.453(4) . ?
N5 C6 1.292(4) . ?
C6 C7 1.464(4) . ?
C7 N8 1.359(4) . ?
C7 C11 1.409(4) . ?
N8 N9 1.351(3) . ?
N9 C10 1.359(4) . ?
C10 C11 1.384(5) . ?
C12 C13 1.521(5) . ?
C13 N14 1.475(4) . ?
N14 C15 1.286(4) . ?
C15 C16 1.470(5) . ?
C16 N17 1.359(4) . ?
C16 C20 1.408(5) . ?
N17 N18 1.349(4) . ?
N18 C19 1.361(4) . ?
C19 C20 1.371(6) . ?
C21 C22 1.514(5) . ?
C22 N23 1.478(4) . ?
N23 C24 1.275(4) . ?
C24 C25 1.476(4) . ?
C25 N26 1.342(4) . ?
C25 C29 1.412(4) . ?
N26 N27 1.349(3) . ?
N27 C28 1.357(4) . ?
C28 C29 1.375(5) . ?
N30 O33A 1.233(6) . ?
N30 O31A 1.233(6) . ?
N30 O32A 1.326(7) . ?
N30 O32B 1.166(8) . ?
N30 O31B 1.250(7) . ?
N30 O33B 1.322(7) . ?
N34 O36 1.250(3) . ?
N34 O35 1.253(3) . ?
N34 O37 1.257(3) . ?
C38A N39 1.461(7) . ?
N39 O40A 1.257(5) . ?
N39 O41A 1.284(5) . ?
C38B N39 1.457(13) . ?
N39 O41B 1.187(9) . ?
N39 O40B 1.288(8) . ?

loop_
_geom_hbond_atom_site_label_D
_geom_hbond_atom_site_label_H
_geom_hbond_atom_site_label_A
_geom_hbond_distance_DH
_geom_hbond_distance_HA
_geom_hbond_distance_DA
_geom_hbond_angle_DHA
_geom_hbond_site_symmetry_A
N9 H9 O35 0.88 1.97 2.848(4) 172.9 .
C10 H10 O32A 0.95 2.36 3.222(7) 150.0 3_557
C10 H10 O32B 0.95 2.49 3.279(9) 140.9 3_557
N18 H18 O31A 0.88 2.00 2.879(7) 174.1 .
N18 H18 O31B 0.88 2.10 2.953(8) 164.1 .
C19 H19 O37 0.95 2.36 3.228(4) 152.4 3_457
N27 H27 O33A 0.88 2.07 2.872(6) 150.7 3_457
N27 H27 O33B 0.88 2.04 2.909(8) 167.0 3_457
